data_4130790
loop_
_publ_author_name
'Ji, Pengfei'
'Manna, Kuntal'
'Lin, Zekai'
'Urban, Ania'
'Greene, Francis X.'
'Lan, Guangxu'
'Lin, Wenbin'

_publ_section_title
;
 Single-Site Cobalt Catalysts at New Zr8(\m2-O)8(\m2-OH)4 Metal-Organic
 Framework Nodes for Highly Active Hydrogenation of Alkenes, Imines,
 Carbonyls, and Heterocycles.
;
_journal_issue 37
_journal_name_full 'Journal of the American Chemical Society'
_journal_page_first 12234
_journal_page_last 12242
_journal_paper_doi 10.1021/jacs.6b06759
_journal_volume 138
_journal_year 2016
_chemical_formula_moiety '0(C1272 Hf52 O264)'
_chemical_formula_sum 'C1.25 Hf0.05 O0.26'
_chemical_formula_weight 28.33
_space_group_crystal_system cubic
_space_group_IT_number 223
_space_group_name_Hall '-P 4n 2 3'
_space_group_name_H-M_alt 'P m -3 n'
_audit_creation_date 2016-06-20
_audit_creation_method
;
Olex2 1.2
(compiled 2016.02.19 svn.r3266 for OlexSys, GUI svn.r5155)
;
_cell_angle_alpha 90
_cell_angle_beta 90
_cell_angle_gamma 90
_cell_formula_units_Z 1016
_cell_length_a 41.516(2)
_cell_length_b 41.516(2)
_cell_length_c 41.516(2)
_cell_measurement_reflns_used 9848
_cell_measurement_temperature 100(2)
_cell_measurement_theta_max 11.2934
_cell_measurement_theta_min 2.1724
_cell_volume 71556(6)
_computing_molecular_graphics 'Olex2 (Dolomanov et al., 2009)'
_computing_publication_material 'Olex2 (Dolomanov et al., 2009)'
_computing_structure_refinement 'XL (Sheldrick, 2008)'
_diffrn_ambient_temperature 99.95
_diffrn_measured_fraction_theta_full 0.150
_diffrn_measured_fraction_theta_max 0.997
_diffrn_measurement_device_type 'synchrotron, beamline 15-ID, APEX2 detector'
_diffrn_measurement_method 'phi scans'
_diffrn_radiation_type 'synchrotron radiation'
_diffrn_radiation_wavelength 0.41328
_diffrn_reflns_av_R_equivalents 0.1688
_diffrn_reflns_av_unetI/netI 0.0428
_diffrn_reflns_Laue_measured_fraction_full 0.150
_diffrn_reflns_Laue_measured_fraction_max 0.997
_diffrn_reflns_limit_h_max 46
_diffrn_reflns_limit_h_min -43
_diffrn_reflns_limit_k_max 46
_diffrn_reflns_limit_k_min -34
_diffrn_reflns_limit_l_max 45
_diffrn_reflns_limit_l_min -46
_diffrn_reflns_number 640669
_diffrn_reflns_point_group_measured_fraction_full 0.150
_diffrn_reflns_point_group_measured_fraction_max 0.997
_diffrn_reflns_theta_full 26.000
_diffrn_reflns_theta_max 13.369
_diffrn_reflns_theta_min 0.638
_diffrn_source 'synchrotron radiation'
_exptl_absorpt_coefficient_mu 0.424
_exptl_crystal_colour colorless
_exptl_crystal_density_diffrn 0.668
_exptl_crystal_description cube
_exptl_crystal_F_000 13488
_refine_diff_density_max 0.953
_refine_diff_density_min -2.601
_refine_diff_density_rms 0.180
_refine_ls_extinction_method none
_refine_ls_goodness_of_fit_ref 1.244
_refine_ls_hydrogen_treatment undef
_refine_ls_matrix_type full
_refine_ls_number_parameters 310
_refine_ls_number_reflns 9175
_refine_ls_number_restraints 623
_refine_ls_restrained_S_all 1.253
_refine_ls_R_factor_all 0.1540
_refine_ls_R_factor_gt 0.1145
_refine_ls_shift/su_max 0.000
_refine_ls_shift/su_mean 0.000
_refine_ls_structure_factor_coef Fsqd
_refine_ls_weighting_details 'w=1/[\s^2^(Fo^2^)+(0.1367P)^2^+328.5184P] where P=(Fo^2^+2Fc^2^)/3'
_refine_ls_weighting_scheme calc
_refine_ls_wR_factor_gt 0.2758
_refine_ls_wR_factor_ref 0.3046
_reflns_Friedel_coverage 0.000
_reflns_number_gt 7375
_reflns_number_total 9175
_reflns_threshold_expression 'I > 2\s(I)'
_cod_data_source_file ja6b06759_si_003.cif
_cod_data_source_block pm-3n-hf_a
_cod_original_cell_volume 71556(12)
_cod_database_code 4130790
_shelxl_version_number 2013-4
_shelx_space_group_comment
;
The symmetry employed for this shelxl refinement is uniquely defined
by the following loop, which should always be used as a source of
symmetry information in preference to the above space-group names.
They are only intended as comments.
;
_olex2_refinement_description
;
1. Restrained distances
 C1D-C8A
 1.468 with sigma of 0.02
 C8A-C58
 1.4 with sigma of 0.02
 C58-C12
 1.4 with sigma of 0.02
 C5A-C58
 2.425 with sigma of 0.02
 C12-C8A
 2.425 with sigma of 0.02
2. Restrained planarity
 C5B, C2B, C3B, C4B, C6B, C1B
 with sigma of 0.1
 C6B, C9B, C0, C5B
 with sigma of 0.1
 C1A, C3A, C5A, C4A, C2A, C0
 with sigma of 0.1
 C4A, C5A, C8A, C1D
 with sigma of 0.1
 C9B, C46, C19, C6B
 with sigma of 0.1
 C5A, C12, C58, C8A
 with sigma of 0.1
3. Rigid bond restraints
 All non-hydrogen atoms
 with sigma for 1-2 distances of 0.01 and sigma for 1-3 distances of 0.01
4. Uiso/Uaniso restraints and constraints
All non-hydrogen atoms have similar U: within 2A with sigma of 0.04 and sigma
for terminal atoms of 0.08
5. Rigid body (RIGU) restrains
 All non-hydrogen atoms
 with sigma for 1-2 distances of 0.004 and sigma for 1-3 distances of 0.004
6.a Fitted hexagon refined as free rotating group:
 C8(C9,C31,C2,C1AA,C0AA)
;
_olex2_submission_special_instructions 'No special instructions were received'

loop_
_space_group_symop_operation_xyz
'x, y, z'
'-x, -y, z'
'-x, y, -z'
'x, -y, -z'
'z, x, y'
'z, -x, -y'
'-z, -x, y'
'-z, x, -y'
'y, z, x'
'-y, z, -x'
'y, -z, -x'
'-y, -z, x'
'y+1/2, x+1/2, -z+1/2'
'-y+1/2, -x+1/2, -z+1/2'
'y+1/2, -x+1/2, z+1/2'
'-y+1/2, x+1/2, z+1/2'
'x+1/2, z+1/2, -y+1/2'
'-x+1/2, z+1/2, y+1/2'
'-x+1/2, -z+1/2, -y+1/2'
'x+1/2, -z+1/2, y+1/2'
'z+1/2, y+1/2, -x+1/2'
'z+1/2, -y+1/2, x+1/2'
'-z+1/2, y+1/2, x+1/2'
'-z+1/2, -y+1/2, -x+1/2'
'-x, -y, -z'
'x, y, -z'
'x, -y, z'
'-x, y, z'
'-z, -x, -y'
'-z, x, y'
'z, x, -y'
'z, -x, y'
'-y, -z, -x'
'y, -z, x'
'-y, z, x'
'y, z, -x'
'-y-1/2, -x-1/2, z-1/2'
'y-1/2, x-1/2, z-1/2'
'-y-1/2, x-1/2, -z-1/2'
'y-1/2, -x-1/2, -z-1/2'
'-x-1/2, -z-1/2, y-1/2'
'x-1/2, -z-1/2, -y-1/2'
'x-1/2, z-1/2, y-1/2'
'-x-1/2, z-1/2, -y-1/2'
'-z-1/2, -y-1/2, x-1/2'
'-z-1/2, y-1/2, -x-1/2'
'z-1/2, -y-1/2, -x-1/2'
'z-1/2, y-1/2, x-1/2'

loop_
_atom_site_label
_atom_site_type_symbol
_atom_site_fract_x
_atom_site_fract_y
_atom_site_fract_z
_atom_site_U_iso_or_equiv
_atom_site_adp_type
_atom_site_occupancy
_atom_site_site_symmetry_order
_atom_site_calc_flag
_atom_site_refinement_flags_posn
_atom_site_refinement_flags_adp
_atom_site_refinement_flags_occupancy
Hf1 Hf 0.95805(2) 0.54195(2) 0.7500 0.0579(3) Uani 1 2 d S TU P
Hf2 Hf 1.0000 0.5000 0.69042(3) 0.0606(4) Uani 1 4 d S TU P
O1 O 0.9401(2) 0.56119(19) 0.7042(2) 0.072(2) Uani 1 1 d . U .
O3 O 0.9532(2) 0.5000 0.7172(3) 0.057(2) Uani 1 2 d S TU P
O0AA O 1.0000 0.5354(3) 0.7238(3) 0.060(2) Uani 1 2 d S TU P
O5 O 0.9726(2) 0.59318(19) 0.7478(2) 0.073(2) Uani 1 1 d . U .
O4 O 1.0317(2) 0.4657(2) 0.6648(2) 0.079(3) Uani 1 1 d . U .
C2AA C 0.9309(4) 0.5739(4) 0.6502(4) 0.093(4) Uani 1 1 d . U .
C4 C 0.9190(6) 0.5845(5) 0.5948(4) 0.147(7) Uani 1 1 d . U .
C3 C 0.9386(5) 0.5693(5) 0.6175(4) 0.133(6) Uani 1 1 d . U .
C6 C 0.9060(5) 0.5970(5) 0.6603(4) 0.121(5) Uani 1 1 d . U .
C7 C 0.8859(5) 0.6100(5) 0.6359(5) 0.131(6) Uani 1 1 d . U .
C5 C 0.8934(5) 0.6057(5) 0.6030(5) 0.125(5) Uani 1 1 d . U .
C1 C 0.9490(4) 0.5541(3) 0.6751(4) 0.075(3) Uani 1 1 d . U .
C1B C 1.0000 0.6073(4) 0.7441(4) 0.069(4) Uani 1 2 d S TU P
C5B C 1.0000 0.7062(5) 0.7166(4) 0.094(6) Uani 1 2 d S TU P
C2B C 1.0000 0.6406(4) 0.7349(4) 0.075(4) Uani 1 2 d S TU P
C6B C 1.0000 0.7393(5) 0.7074(5) 0.101(6) Uani 1 2 d S TU P
C3B C 1.0296(3) 0.6572(3) 0.7298(4) 0.089(4) Uani 1 1 d . U .
C8 C 0.8719(4) 0.6197(4) 0.5806(3) 0.139(5) Uani 1 1 d . U .
C9 C 0.8403(4) 0.6090(4) 0.5772(4) 0.214(9) Uani 1 1 d G U .
C31 C 0.8205(3) 0.6229(4) 0.5540(5) 0.229(10) Uani 1 1 d G U .
C2 C 0.8322(4) 0.6473(4) 0.5343(4) 0.196(9) Uani 1 1 d G U .
C1AA C 0.8638(4) 0.6579(4) 0.5378(4) 0.210(9) Uani 1 1 d G U .
C0AA C 0.8836(3) 0.6441(4) 0.5609(4) 0.189(9) Uani 1 1 d G U .
C4B C 1.0287(4) 0.6898(3) 0.7212(4) 0.100(5) Uani 1 1 d . U .
Hf0A Hf 0.96708(7) 0.96708(7) 0.96708(7) 0.346(3) Uani 1 3 d S TU P
O1AA O 1.0000 0.9503(3) 0.9682(5) 0.198(5) Uani 1 2 d S TU P
O31 O 0.9757(8) 0.9408(9) 0.9220(7) 0.364(12) Uani 1 1 d . U .
C9B C 1.0000 0.8065(5) 0.6908(6) 0.102(5) Uani 1 2 d S TU P
C1A C 1.0000 0.8591(5) 0.7180(7) 0.125(6) Uani 1 2 d S TU P
C0 C 1.0000 0.8430(5) 0.6865(6) 0.097(5) Uani 1 2 d S TU P
C3A C 0.9772(7) 0.8699(8) 0.7718(7) 0.251(11) Uani 1 1 d . U .
C5A C 1.0000 0.9064(12) 0.8110(9) 0.275(13) Uani 1 2 d DS TU P
C4A C 1.0000 0.8905(10) 0.7802(12) 0.249(12) Uani 1 2 d S TU P
C2A C 0.9750(6) 0.8518(8) 0.7397(7) 0.215(10) Uani 1 1 d . U .
C8A C 1.0000 0.9274(17) 0.8764(12) 0.368(15) Uani 1 2 d DS TU P
C1D C 1.0000 0.952(2) 0.902(2) 0.396(14) Uani 1 2 d DS TU P
C12 C 0.9737(9) 0.9036(10) 0.8299(10) 0.325(13) Uani 1 1 d D U .
C19 C 0.9752(4) 0.7567(4) 0.7052(6) 0.174(8) Uani 1 1 d . U .
C46 C 0.9747(4) 0.7902(4) 0.6966(6) 0.170(8) Uani 1 1 d . U .
C58 C 0.9730(7) 0.9135(9) 0.8622(8) 0.338(13) Uani 1 1 d D U .

loop_
_atom_site_aniso_label
_atom_site_aniso_U_11
_atom_site_aniso_U_22
_atom_site_aniso_U_33
_atom_site_aniso_U_23
_atom_site_aniso_U_13
_atom_site_aniso_U_12
Hf1 0.0519(3) 0.0519(3) 0.0700(5) 0.0030(3) 0.0030(3) 0.0004(3)
Hf2 0.0481(6) 0.0669(7) 0.0667(7) 0.000 0.000 0.000
O1 0.070(5) 0.061(4) 0.085(4) 0.012(4) -0.012(4) -0.002(3)
O3 0.047(5) 0.056(4) 0.067(6) 0.000 -0.002(4) 0.000
O0AA 0.049(5) 0.059(5) 0.074(6) 0.003(4) 0.000 0.000
O5 0.068(4) 0.052(3) 0.100(6) -0.001(4) 0.003(4) -0.003(3)
O4 0.047(5) 0.084(6) 0.106(7) -0.023(5) 0.001(4) 0.001(4)
C2AA 0.094(8) 0.097(9) 0.087(5) 0.019(6) -0.006(5) 0.008(6)
C4 0.177(12) 0.168(14) 0.095(7) 0.026(8) -0.013(7) 0.078(11)
C3 0.163(12) 0.150(13) 0.087(6) 0.027(7) -0.003(6) 0.067(10)
C6 0.124(10) 0.134(11) 0.105(7) 0.014(7) -0.010(7) 0.042(9)
C7 0.139(11) 0.146(13) 0.110(7) 0.009(7) -0.022(7) 0.054(10)
C5 0.147(9) 0.121(10) 0.107(7) 0.012(7) -0.022(7) 0.044(8)
C1 0.075(7) 0.068(7) 0.083(5) 0.013(5) -0.009(5) -0.019(5)
C1B 0.067(6) 0.052(5) 0.087(11) 0.009(6) 0.000 0.000
C5B 0.078(8) 0.075(7) 0.128(15) 0.038(8) 0.000 0.000
C2B 0.074(7) 0.056(6) 0.095(12) 0.013(6) 0.000 0.000
C6B 0.068(8) 0.078(7) 0.157(17) 0.049(9) 0.000 0.000
C3B 0.081(7) 0.065(5) 0.122(11) 0.031(6) -0.006(6) -0.007(4)
C8 0.169(10) 0.113(11) 0.135(9) 0.019(8) -0.057(8) 0.027(8)
C9 0.193(11) 0.191(16) 0.259(18) 0.115(14) -0.106(11) -0.010(10)
C31 0.213(13) 0.184(17) 0.291(19) 0.129(15) -0.133(13) -0.027(11)
C2 0.211(14) 0.135(15) 0.243(17) 0.085(13) -0.122(13) -0.014(11)
C1AA 0.226(15) 0.173(16) 0.231(16) 0.093(13) -0.128(13) -0.037(12)
C0AA 0.206(13) 0.173(14) 0.189(14) 0.074(12) -0.102(11) -0.021(11)
C4B 0.078(7) 0.067(6) 0.154(13) 0.034(7) -0.004(7) -0.004(4)
Hf0A 0.346(3) 0.346(3) 0.346(3) -0.070(2) -0.070(2) -0.070(2)
O1AA 0.399(10) 0.019(7) 0.176(13) 0.023(8) 0.000 0.000
O31 0.43(2) 0.38(3) 0.276(12) -0.054(15) -0.065(9) -0.025(16)
C9B 0.067(9) 0.085(8) 0.156(15) 0.031(8) 0.000 0.000
C1A 0.099(13) 0.134(12) 0.142(12) -0.002(10) 0.000 0.000
C0 0.078(11) 0.082(8) 0.130(12) 0.027(8) 0.000 0.000
C3A 0.187(19) 0.38(3) 0.182(14) -0.077(14) 0.039(11) -0.033(14)
C5A 0.22(2) 0.38(3) 0.22(2) -0.090(19) 0.000 0.000
C4A 0.17(2) 0.35(3) 0.227(19) -0.079(18) 0.000 0.000
C2A 0.160(15) 0.32(2) 0.168(13) -0.037(13) 0.047(9) -0.059(14)
C8A 0.44(3) 0.34(3) 0.325(16) -0.028(19) 0.000 0.000
C1D 0.47(3) 0.35(3) 0.359(14) -0.051(19) 0.000 0.000
C12 0.29(2) 0.40(3) 0.286(17) -0.077(18) 0.078(10) 0.014(15)
C19 0.074(8) 0.096(7) 0.35(2) 0.083(10) 0.003(9) 0.006(5)
C46 0.071(8) 0.093(7) 0.34(2) 0.079(10) 0.008(9) 0.004(5)
C58 0.38(3) 0.36(3) 0.275(17) -0.065(17) 0.077(11) 0.018(15)

loop_
_atom_type_symbol
_atom_type_description
_atom_type_scat_dispersion_real
_atom_type_scat_dispersion_imag
_atom_type_scat_source
C C -0.0010 0.0050 'International Tables Vol C Tables 4.2.6.8 and 6.1.1.4'
Hf Hf -0.5170 2.4840 'International Tables Vol C Tables 4.2.6.8 and 6.1.1.4'
O O 0.0020 0.0020 'International Tables Vol C Tables 4.2.6.8 and 6.1.1.4'

loop_
_geom_angle_atom_site_label_1
_geom_angle_atom_site_label_2
_geom_angle_atom_site_label_3
_geom_angle
_geom_angle_site_symmetry_1
_geom_angle_site_symmetry_3
Hf1 Hf1 Hf1 89.995(1) 28_755 27_565
Hf1 Hf1 Hf2 60.068(9) 27_565 13_546
Hf1 Hf1 Hf2 60.068(9) 28_755 .
Hf1 Hf1 Hf2 60.069(9) 27_565 .
Hf1 Hf1 Hf2 60.068(9) 28_755 13_546
Hf2 Hf1 Hf2 90.24(3) 13_546 .
O1 Hf1 Hf1 111.3(2) 14_666 28_755
O1 Hf1 Hf1 111.3(2) . 27_565
O1 Hf1 Hf1 109.9(2) . 28_755
O1 Hf1 Hf1 109.9(2) 14_666 27_565
O1 Hf1 Hf2 74.7(2) 14_666 13_546
O1 Hf1 Hf2 164.9(2) 14_666 .
O1 Hf1 Hf2 164.9(2) . 13_546
O1 Hf1 Hf2 74.7(2) . .
O1 Hf1 O1 120.3(5) 14_666 .
O1 Hf1 O3 73.9(3) 14_666 14_666
O1 Hf1 O3 140.0(3) 14_666 .
O1 Hf1 O3 73.9(3) . .
O1 Hf1 O3 140.0(3) . 14_666
O1 Hf1 O5 78.9(3) . 14_666
O1 Hf1 O5 79.0(3) 14_666 .
O1 Hf1 O5 73.0(3) 14_666 14_666
O1 Hf1 O5 73.0(3) . .
O3 Hf1 Hf1 95.1(3) . 28_755
O3 Hf1 Hf1 95.1(3) 14_666 27_565
O3 Hf1 Hf1 38.4(2) 14_666 28_755
O3 Hf1 Hf1 38.4(2) . 27_565
O3 Hf1 Hf2 38.6(3) 14_666 13_546
O3 Hf1 Hf2 95.1(2) 14_666 .
O3 Hf1 Hf2 38.6(3) . .
O3 Hf1 Hf2 95.1(2) . 13_546
O3 Hf1 O3 121.2(5) . 14_666
O0AA Hf1 Hf1 82.4(3) . 27_565
O0AA Hf1 Hf1 82.4(3) 14_666 28_755
O0AA Hf1 Hf1 32.8(3) . 28_755
O0AA Hf1 Hf1 32.8(3) 14_666 27_565
O0AA Hf1 Hf2 83.5(3) 14_666 .
O0AA Hf1 Hf2 83.5(3) . 13_546
O0AA Hf1 Hf2 31.0(3) . .
O0AA Hf1 Hf2 31.0(3) 14_666 13_546
O0AA Hf1 O1 83.0(4) 14_666 14_666
O0AA Hf1 O1 83.0(4) . .
O0AA Hf1 O1 143.7(4) . 14_666
O0AA Hf1 O1 143.7(3) 14_666 .
O0AA Hf1 O3 69.5(4) 14_666 14_666
O0AA Hf1 O3 69.5(4) . .
O0AA Hf1 O3 71.0(4) . 14_666
O0AA Hf1 O3 71.0(3) 14_666 .
O0AA Hf1 O0AA 93.1(6) 14_666 .
O0AA Hf1 O5 82.9(4) . .
O0AA Hf1 O5 142.6(4) 14_666 .
O0AA Hf1 O5 82.9(4) 14_666 14_666
O0AA Hf1 O5 142.6(4) . 14_666
O5 Hf1 Hf1 164.0(2) 14_666 28_755
O5 Hf1 Hf1 74.2(2) 14_666 27_565
O5 Hf1 Hf1 164.0(2) . 27_565
O5 Hf1 Hf1 74.2(2) . 28_755
O5 Hf1 Hf2 111.9(2) . 13_546
O5 Hf1 Hf2 108.3(2) . .
O5 Hf1 Hf2 111.9(2) 14_666 .
O5 Hf1 Hf2 108.3(2) 14_666 13_546
O5 Hf1 O3 138.9(3) 14_666 14_666
O5 Hf1 O3 74.1(3) 14_666 .
O5 Hf1 O3 74.1(3) . 14_666
O5 Hf1 O3 138.9(3) . .
O5 Hf1 O5 121.7(4) . 14_666
Hf1 Hf2 Hf1 59.858(18) 2_765 27_565
Hf1 Hf2 Hf1 59.859(18) 27_565 .
Hf1 Hf2 Hf1 89.75(3) 28_755 27_565
Hf1 Hf2 Hf1 59.859(18) 28_755 .
Hf1 Hf2 Hf1 89.76(3) 2_765 .
Hf1 Hf2 Hf1 59.857(18) 28_755 2_765
O3 Hf2 Hf1 38.29(16) . .
O3 Hf2 Hf1 94.7(2) 2_765 .
O3 Hf2 Hf1 38.29(16) . 27_565
O3 Hf2 Hf1 38.29(16) 2_765 2_765
O3 Hf2 Hf1 94.7(2) 2_765 27_565
O3 Hf2 Hf1 94.7(2) . 28_755
O3 Hf2 Hf1 94.7(2) . 2_765
O3 Hf2 Hf1 38.29(16) 2_765 28_755
O3 Hf2 O3 120.5(5) 2_765 .
O0AA Hf2 Hf1 31.87(11) . .
O0AA Hf2 Hf1 82.9(3) . 27_565
O0AA Hf2 Hf1 31.87(10) . 28_755
O0AA Hf2 Hf1 82.9(3) 2_765 .
O0AA Hf2 Hf1 82.9(3) 2_765 28_755
O0AA Hf2 Hf1 31.87(10) 2_765 2_765
O0AA Hf2 Hf1 82.9(3) . 2_765
O0AA Hf2 Hf1 31.87(10) 2_765 27_565
O0AA Hf2 O3 70.1(2) . 2_765
O0AA Hf2 O3 70.1(2) . .
O0AA Hf2 O3 70.1(2) 2_765 2_765
O0AA Hf2 O3 70.1(2) 2_765 .
O0AA Hf2 O0AA 93.3(6) . 2_765
O0AA Hf2 O4 82.1(4) . 2_765
O0AA Hf2 O4 143.0(2) . 28_755
O0AA Hf2 O4 143.0(2) . .
O0AA Hf2 O4 82.1(4) 2_765 .
O0AA Hf2 O4 82.1(4) 2_765 28_755
O0AA Hf2 O4 143.0(2) 2_765 2_765
O0AA Hf2 O4 82.1(4) . 27_565
O0AA Hf2 O4 143.0(2) 2_765 27_565
O4 Hf2 Hf1 111.4(2) 2_765 27_565
O4 Hf2 Hf1 108.4(3) 27_565 .
O4 Hf2 Hf1 108.4(3) 2_765 28_755
O4 Hf2 Hf1 108.5(3) 28_755 2_765
O4 Hf2 Hf1 73.9(3) 28_755 27_565
O4 Hf2 Hf1 111.4(2) 27_565 2_765
O4 Hf2 Hf1 111.4(2) 28_755 .
O4 Hf2 Hf1 111.4(2) . 28_755
O4 Hf2 Hf1 73.9(3) 2_765 .
O4 Hf2 Hf1 163.5(3) 28_755 28_755
O4 Hf2 Hf1 163.5(3) 2_765 2_765
O4 Hf2 Hf1 108.5(3) . 27_565
O4 Hf2 Hf1 163.5(3) 27_565 27_565
O4 Hf2 Hf1 73.9(3) 27_565 28_755
O4 Hf2 Hf1 73.9(3) . 2_765
O4 Hf2 Hf1 163.5(3) . .
O4 Hf2 O3 73.9(3) 28_755 .
O4 Hf2 O3 139.0(2) 28_755 2_765
O4 Hf2 O3 139.0(2) . .
O4 Hf2 O3 139.0(2) 27_565 .
O4 Hf2 O3 73.9(3) 27_565 2_765
O4 Hf2 O3 73.9(3) 2_765 .
O4 Hf2 O3 73.9(3) . 2_765
O4 Hf2 O3 139.0(2) 2_765 2_765
O4 Hf2 O4 73.0(4) 27_565 2_765
O4 Hf2 O4 122.5(5) . 2_765
O4 Hf2 O4 80.2(5) 28_755 2_765
O4 Hf2 O4 122.5(5) 28_755 27_565
O4 Hf2 O4 73.0(4) . 28_755
O4 Hf2 O4 80.2(5) . 27_565
C1 O1 Hf1 128.9(8) . .
Hf1 O3 Hf1 103.3(4) 27_565 .
Hf1 O3 Hf2 103.1(3) . .
Hf1 O3 Hf2 103.1(3) 27_565 .
Hf1 O0AA Hf1 114.5(5) 28_755 .
Hf2 O0AA Hf1 117.1(3) . 28_755
Hf2 O0AA Hf1 117.2(3) . .
C1B O5 Hf1 132.9(9) . .
C1 O4 Hf2 130.8(10) 2_765 .
C3 C2AA C6 121.4(15) . .
C3 C2AA C1 118.0(15) . .
C6 C2AA C1 120.6(15) . .
C3 C4 C5 123.4(18) . .
C4 C3 C2AA 117.3(17) . .
C7 C6 C2AA 117.4(17) . .
C5 C7 C6 120.7(17) . .
C7 C5 C4 118.5(17) . .
C7 C5 C8 116.4(17) . .
C8 C5 C4 124.5(18) . .
O1 C1 C2AA 111.6(13) . .
O4 C1 O1 131.6(13) 2_765 .
O4 C1 C2AA 116.8(14) 2_765 .
O5 C1B O5 124.1(15) 28_755 .
O5 C1B C2B 117.9(8) 28_755 .
O5 C1B C2B 117.9(8) . .
C4B C5B C6B 120.7(9) . .
C4B C5B C6B 120.7(9) 28_755 .
C4B C5B C4B 118.6(19) 28_755 .
C3B C2B C1B 120.4(8) 28_755 .
C3B C2B C1B 120.4(8) . .
C3B C2B C3B 119.1(17) 28_755 .
C19 C6B C5B 124.8(12) . .
C19 C6B C5B 124.8(12) 28_755 .
C19 C6B C19 110(2) . 28_755
C4B C3B C2B 118.9(14) . .
C9 C8 C5 122.2(15) . .
C9 C8 C0AA 120.0 . .
C0AA C8 C5 117.7(15) . .
C31 C9 C8 120.0 . .
C9 C31 C2 120.0 . .
C31 C2 C1AA 120.0 . .
C31 C2 C0 121.0(14) . 45_775
C1AA C2 C0 116.7(14) . 45_775
C2 C1AA C0AA 120.0 . .
C1AA C0AA C8 120.0 . .
C5B C4B C3B 122.3(15) . .
Hf0A Hf0A Hf0A 89.998(3) 28_755 26_557
Hf0A Hf0A Hf0A 89.998(4) 28_755 27_575
Hf0A Hf0A Hf0A 89.998(3) 26_557 27_575
O1AA Hf0A Hf0A 116.9(5) 9 28_755
O1AA Hf0A Hf0A 88.3(9) . 26_557
O1AA Hf0A Hf0A 27.0(5) 5 27_575
O1AA Hf0A Hf0A 27.0(5) . 28_755
O1AA Hf0A Hf0A 88.3(9) 9 27_575
O1AA Hf0A Hf0A 27.0(5) 9 26_557
O1AA Hf0A Hf0A 116.9(5) . 27_575
O1AA Hf0A Hf0A 116.9(5) 5 26_557
O1AA Hf0A Hf0A 88.3(9) 5 28_755
O1AA Hf0A O1AA 113.0(7) 9 5
O1AA Hf0A O1AA 113.0(7) 5 .
O1AA Hf0A O1AA 113.0(7) 9 .
O1AA Hf0A O31 148.0(13) 5 9
O1AA Hf0A O31 69.9(12) 5 5
O1AA Hf0A O31 69.9(12) . .
O1AA Hf0A O31 92.9(11) . 9
O1AA Hf0A O31 148.0(13) . 5
O1AA Hf0A O31 148.0(13) 9 .
O1AA Hf0A O31 69.9(12) 9 9
O1AA Hf0A O31 92.9(11) 9 5
O1AA Hf0A O31 92.9(11) 5 .
O31 Hf0A Hf0A 148.5(10) . 26_557
O31 Hf0A Hf0A 148.5(10) 5 28_755
O31 Hf0A Hf0A 148.5(10) 9 27_575
O31 Hf0A Hf0A 80.7(9) 9 26_557
O31 Hf0A Hf0A 119.8(9) . 27_575
O31 Hf0A Hf0A 119.8(9) 5 26_557
O31 Hf0A Hf0A 80.7(9) 5 27_575
O31 Hf0A Hf0A 80.7(9) . 28_755
O31 Hf0A Hf0A 119.8(10) 9 28_755
O31 Hf0A O31 78.2(13) . 9
O31 Hf0A O31 78.2(13) . 5
O31 Hf0A O31 78.2(13) 9 5
Hf0A O1AA Hf0A 126.0(10) 28_755 .
C1D O31 Hf0A 117(3) . .
C46 C9B C0 123.4(12) . .
C46 C9B C0 123.4(12) 28_755 .
C46 C9B C46 111(2) . 28_755
C2A C1A C0 118.2(19) . .
C2A C1A C0 118.2(19) 28_755 .
C2A C1A C2A 95(3) 28_755 .
C2 C0 C2 117(10) 24_666 47_677
C9B C0 C2 107(3) . 47_677
C9B C0 C2 107(2) . 24_666
C1A C0 C2 108(4) . 47_677
C1A C0 C2 108(4) . 24_666
C1A C0 C9B 110.3(17) . .
C4A C3A C3A 44(2) . 28_755
C4A C3A C2A 126(4) . .
C2A C3A C3A 93.4(14) . 28_755
C12 C5A C4A 119(2) 28_755 .
C12 C5A C4A 119(2) . .
C12 C5A C12 108(4) 28_755 .
C3A C4A C3A 91(4) . 28_755
C3A C4A C5A 122(3) . .
C3A C4A C5A 122(3) 28_755 .
C1A C2A C3A 114(3) . .
C58 C8A C1D 126.3(17) . .
C58 C8A C1D 126.3(17) 28_755 .
C58 C8A C58 107(4) 28_755 .
O31 C1D O31 95(8) . 28_755
O31 C1D C8A 102(5) 28_755 .
O31 C1D C8A 102(5) . .
C5A C12 C58 123(3) . .
C6B C19 C46 125.7(18) . .
C9B C46 C19 123.3(18) . .
C8A C58 C12 121(2) . .

loop_
_geom_bond_atom_site_label_1
_geom_bond_atom_site_label_2
_geom_bond_distance
_geom_bond_site_symmetry_2
Hf1 Hf1 3.4833(10) 27_565
Hf1 Hf1 3.4833(10) 28_755
Hf1 Hf2 3.4908(9) .
Hf1 Hf2 3.4908(9) 13_546
Hf1 O1 2.195(8) .
Hf1 O1 2.195(8) 14_666
Hf1 O3 2.221(7) 14_666
Hf1 O3 2.221(7) .
Hf1 O0AA 2.071(6) .
Hf1 O0AA 2.071(6) 14_666
Hf1 O5 2.212(8) .
Hf1 O5 2.212(8) 14_666
Hf2 Hf1 3.4907(9) 28_755
Hf2 Hf1 3.4907(9) 27_565
Hf2 Hf1 3.4907(9) 2_765
Hf2 O3 2.236(10) 2_765
Hf2 O3 2.236(10) .
Hf2 O0AA 2.019(11) .
Hf2 O0AA 2.019(11) 2_765
Hf2 O4 2.213(9) 27_565
Hf2 O4 2.213(9) 28_755
Hf2 O4 2.213(9) 2_765
Hf2 O4 2.213(9) .
O1 C1 1.297(17) .
O3 Hf1 2.221(7) 27_565
O0AA Hf1 2.071(6) 28_755
O5 C1B 1.290(11) .
O4 C1 1.224(17) 2_765
C2AA C3 1.41(2) .
C2AA C6 1.47(2) .
C2AA C1 1.517(19) .
C4 C3 1.40(2) .
C4 C5 1.42(3) .
C6 C7 1.42(2) .
C7 C5 1.41(3) .
C5 C8 1.414(19) .
C1 O4 1.224(17) 2_765
C1B O5 1.290(11) 28_755
C1B C2B 1.44(2) .
C5B C6B 1.43(3) .
C5B C4B 1.386(18) .
C5B C4B 1.386(18) 28_755
C2B C3B 1.425(16) .
C2B C3B 1.425(16) 28_755
C6B C19 1.26(2) .
C6B C19 1.26(2) 28_755
C3B C4B 1.401(19) .
C8 C9 1.3900 .
C8 C0AA 1.3900 .
C9 C31 1.3900 .
C31 C2 1.3900 .
C2 C1AA 1.3900 .
C2 C0 1.673(15) 45_775
C1AA C0AA 1.3900 .
Hf0A Hf0A 2.733(6) 26_557
Hf0A Hf0A 2.733(6) 27_575
Hf0A Hf0A 2.733(6) 28_755
Hf0A O1AA 1.534(6) 5
Hf0A O1AA 1.534(6) 9
Hf0A O1AA 1.534(6) .
Hf0A O31 2.20(3) 5
Hf0A O31 2.20(3) .
Hf0A O31 2.20(3) 9
O1AA Hf0A 1.534(6) 28_755
O31 C1D 1.37(7) .
C9B C0 1.52(3) .
C9B C46 1.27(2) 28_755
C9B C46 1.27(2) .
C1A C0 1.47(4) .
C1A C2A 1.41(3) .
C1A C2A 1.41(3) 28_755
C0 C2 1.67(10) 24_666
C0 C2 1.67(11) 47_677
C3A C3A 1.89(6) 28_755
C3A C4A 1.32(4) .
C3A C2A 1.54(4) .
C5A C4A 1.44(6) .
C5A C12 1.35(4) 28_755
C5A C12 1.35(4) .
C4A C3A 1.32(4) 28_755
C8A C1D 1.48(2) .
C8A C58 1.389(19) .
C8A C58 1.389(19) 28_755
C1D O31 1.37(7) 28_755
C12 C58 1.405(18) .
C19 C46 1.44(2) .

loop_
_geom_torsion_atom_site_label_1
_geom_torsion_atom_site_label_2
_geom_torsion_atom_site_label_3
_geom_torsion_atom_site_label_4
_geom_torsion
_geom_torsion_site_symmetry_1
_geom_torsion_site_symmetry_4
Hf1 O1 C1 O4 4(2) . 2_765
Hf1 O1 C1 C2AA -178.4(8) . .
Hf1 O5 C1B O5 -16(3) . 28_755
Hf1 O5 C1B C2B 163.0(9) . .
O5 C1B C2B C3B 178.6(16) 28_755 28_755
O5 C1B C2B C3B 1(2) 28_755 .
O5 C1B C2B C3B -1(2) . 28_755
O5 C1B C2B C3B -178.6(16) . .
C2AA C6 C7 C5 -12(3) . .
C4 C5 C8 C9 105(2) . .
C4 C5 C8 C0AA -73(3) . .
C3 C2AA C6 C7 12(3) . .
C3 C2AA C1 O1 178.7(16) . .
C3 C2AA C1 O4 -3(2) . 2_765
C3 C4 C5 C7 -4(4) . .
C3 C4 C5 C8 -176(2) . .
C6 C2AA C3 C4 -8(3) . .
C6 C2AA C1 O1 -1(2) . .
C6 C2AA C1 O4 176.6(15) . 2_765
C6 C7 C5 C4 8(4) . .
C6 C7 C5 C8 -180(2) . .
C7 C5 C8 C9 -66(2) . .
C7 C5 C8 C0AA 116(2) . .
C5 C4 C3 C2AA 4(4) . .
C5 C8 C9 C31 -177.8(18) . .
C5 C8 C0AA C1AA 177.9(17) . .
C1 C2AA C3 C4 172.1(18) . .
C1 C2AA C6 C7 -168.3(18) . .
C1B C2B C3B C4B -179.3(13) . .
C5B C6B C19 C46 178.9(19) . .
C2B C3B C4B C5B -2(2) . .
C6B C5B C4B C3B -179.2(14) . .
C6B C19 C46 C9B -2(3) . .
C3B C2B C3B C4B 3(2) 28_755 .
C8 C9 C31 C2 0.0 . .
C9 C8 C0AA C1AA 0.0 . .
C9 C31 C2 C1AA 0.0 . .
C9 C31 C2 C0 162.1(17) . 45_775
C31 C2 C1AA C0AA 0.0 . .
C2 C1AA C0AA C8 0.0 . .
C0AA C8 C9 C31 0.0 . .
C4B C5B C6B C19 6(3) 28_755 .
C4B C5B C6B C19 174(2) 28_755 28_755
C4B C5B C6B C19 -174(2) . .
C4B C5B C6B C19 -6(3) . 28_755
C4B C5B C4B C3B 1(3) 28_755 .
Hf0A Hf0A O1AA Hf0A -93.3(18) 26_557 28_755
Hf0A Hf0A O1AA Hf0A -4(2) 27_575 28_755
Hf0A O31 C1D O31 73(6) . 28_755
Hf0A O31 C1D C8A 176(3) . .
O1AA Hf0A O1AA Hf0A 25(3) 5 28_755
O1AA Hf0A O1AA Hf0A -104.5(8) 9 28_755
O31 Hf0A O1AA Hf0A 110(2) . 28_755
O31 Hf0A O1AA Hf0A 114(2) 5 28_755
O31 Hf0A O1AA Hf0A -173.9(18) 9 28_755
C0 C2 C1AA C0AA -162.8(16) 45_775 .
C0 C9B C46 C19 -171(2) . .
C0 C1A C2A C3A -179.9(11) . .
C3A C3A C4A C5A -130(4) 28_755 .
C3A C3A C2A C1A -33.3(18) 28_755 .
C5A C12 C58 C8A 1(3) . .
C4A C3A C2A C1A -1(2) . .
C4A C5A C12 C58 169(3) . .
C2A C1A C0 C2 -60(6) 28_755 47_677
C2A C1A C0 C2 60(4) . 24_666
C2A C1A C0 C2 -173(5) . 47_677
C2A C1A C0 C2 173(4) 28_755 24_666
C2A C1A C0 C9B 56.9(18) 28_755 .
C2A C1A C0 C9B -56.9(18) . .
C2A C1A C2A C3A 54(3) 28_755 .
C2A C3A C4A C3A -50(4) . 28_755
C2A C3A C4A C5A 179.9(13) . .
C1D C8A C58 C12 150(8) . .
C12 C5A C4A C3A -125(4) . 28_755
C12 C5A C4A C3A 125(4) 28_755 .
C12 C5A C4A C3A 9(4) 28_755 28_755
C12 C5A C4A C3A -9(4) . .
C12 C5A C12 C58 31(6) 28_755 .
C19 C6B C19 C46 9(4) 28_755 .
C46 C9B C0 C2 -35(6) . 24_666
C46 C9B C0 C2 -162(6) . 47_677
C46 C9B C0 C2 162(6) 28_755 24_666
C46 C9B C0 C2 35(6) 28_755 47_677
C46 C9B C0 C1A -82(3) 28_755 .
C46 C9B C0 C1A 82(3) . .
C46 C9B C46 C19 -6(4) 28_755 .
C58 C8A C1D O31 40(11) . .
C58 C8A C1D O31 -138(6) 28_755 .
C58 C8A C1D O31 -40(11) 28_755 28_755
C58 C8A C1D O31 138(6) . 28_755
C58 C8A C58 C12 -32(6) 28_755 .
